data_4075379
loop_
_publ_author_name
'Schr\"oder, Kai'
'Haase, Detlev'
'Saak, Wolfgang'
'L\"utzen, Arne'
'Beckhaus, R\"udiger'
'Wichmann, Silke'
'Schellenberg, J\"urgen'

_publ_section_title
;
 Tetrabenzo[a,c,g,i]fluorenyllithium and
 \h5-Tetrabenzo[a,c,g,i]fluorenyltitanium Complexes
;
_journal_issue 16
_journal_name_full Organometallics
_journal_page_first 3824
_journal_paper_doi 10.1021/om0602613
_journal_volume 25
_journal_year 2006
_chemical_formula_sum 'C59 H36 Cl2'
_chemical_formula_weight 815.78
_chemical_name_systematic
; 
 ? 
;
_space_group_IT_number 14
_symmetry_cell_setting monoclinic
_symmetry_space_group_name_Hall '-P 2yn'
_symmetry_space_group_name_H-M 'P 1 21/n 1'
_atom_sites_solution_hydrogens geom
_atom_sites_solution_primary direct
_atom_sites_solution_secondary difmap
_audit_creation_method SHELXL-97
_cell_angle_alpha 90.00
_cell_angle_beta 110.980(7)
_cell_angle_gamma 90.00
_cell_formula_units_Z 4
_cell_length_a 13.8807(8)
_cell_length_b 20.0576(8)
_cell_length_c 14.8992(10)
_cell_measurement_temperature 153(2)
_cell_volume 3873.1(4)
_computing_cell_refinement 'IPDS (Stoe, 1999)'
_computing_data_collection 'IPDS (Stoe, 1999)'
_computing_data_reduction 'XRED (Stoe, 1997)'
_computing_molecular_graphics 'Ortep-3 for Windows (Farrugia, 1997)'
_computing_publication_material 'SHELX-97 (Sheldrick, 1997)'
_computing_structure_refinement 'SHELXL-97 (Sheldrick, 1997)'
_computing_structure_solution 'SHELXS-97 (Sheldrick, 1990)'
_diffrn_ambient_temperature 153(2)
_diffrn_measured_fraction_theta_full 0.981
_diffrn_measured_fraction_theta_max 0.981
_diffrn_measurement_device_type 'Stoe IPDS'
_diffrn_radiation_monochromator graphite
_diffrn_radiation_source 'fine-focus sealed tube'
_diffrn_radiation_type MoK\a
_diffrn_radiation_wavelength 0.71073
_diffrn_reflns_av_R_equivalents 0.0617
_diffrn_reflns_av_sigmaI/netI 0.0634
_diffrn_reflns_limit_h_max 17
_diffrn_reflns_limit_h_min -17
_diffrn_reflns_limit_k_max 24
_diffrn_reflns_limit_k_min -23
_diffrn_reflns_limit_l_max 18
_diffrn_reflns_limit_l_min -18
_diffrn_reflns_number 31892
_diffrn_reflns_theta_full 26.05
_diffrn_reflns_theta_max 26.05
_diffrn_reflns_theta_min 2.50
_exptl_absorpt_coefficient_mu 0.212
_exptl_absorpt_correction_T_max 0.9628
_exptl_absorpt_correction_T_min 0.9390
_exptl_absorpt_correction_type numerical
_exptl_absorpt_process_details 'XRED (Stoe, 1997)'
_exptl_crystal_colour yellow
_exptl_crystal_density_diffrn 1.399
_exptl_crystal_density_method 'not measured'
_exptl_crystal_description prism
_exptl_crystal_F_000 1696
_exptl_crystal_size_max 0.30
_exptl_crystal_size_mid 0.24
_exptl_crystal_size_min 0.18
_refine_diff_density_max 0.555
_refine_diff_density_min -0.591
_refine_diff_density_rms 0.043
_refine_ls_extinction_method none
_refine_ls_goodness_of_fit_ref 0.872
_refine_ls_hydrogen_treatment constr
_refine_ls_matrix_type full
_refine_ls_number_parameters 550
_refine_ls_number_reflns 7507
_refine_ls_number_restraints 0
_refine_ls_restrained_S_all 0.872
_refine_ls_R_factor_all 0.0668
_refine_ls_R_factor_gt 0.0364
_refine_ls_shift/su_max 0.001
_refine_ls_shift/su_mean 0.000
_refine_ls_structure_factor_coef Fsqd
_refine_ls_weighting_details 'calc w=1/[\s^2^(Fo^2^)+(0.0448P)^2^+0.0000P] where P=(Fo^2^+2Fc^2^)/3'
_refine_ls_weighting_scheme calc
_refine_ls_wR_factor_gt 0.0763
_refine_ls_wR_factor_ref 0.0835
_reflns_number_gt 4918
_reflns_number_total 7507
_reflns_threshold_expression >2sigma(I)
_cod_data_source_file om0602613si20060323_092143.cif
_cod_data_source_block TITBF
_cod_original_sg_symbol_H-M P21/n
_cod_database_code 4075379

loop_
_symmetry_equiv_pos_as_xyz
'x, y, z'
'-x+1/2, y+1/2, -z+1/2'
'-x, -y, -z'
'x-1/2, -y-1/2, z-1/2'

loop_
_atom_site_label
_atom_site_type_symbol
_atom_site_fract_x
_atom_site_fract_y
_atom_site_fract_z
_atom_site_U_iso_or_equiv
_atom_site_adp_type
_atom_site_occupancy
_atom_site_symmetry_multiplicity
_atom_site_calc_flag
_atom_site_refinement_flags
C1 C 0.32680(12) 0.49268(9) 1.00569(11) 0.0149(3) Uani 1 1 d .
H1 H 0.3225 0.5364 0.9722 0.018 Uiso 1 1 calc R
C2 C 0.37998(12) 0.44058(9) 0.96688(11) 0.0153(3) Uani 1 1 d .
C3 C 0.45810(12) 0.41092(9) 1.03976(12) 0.0156(3) Uani 1 1 d .
C4 C 0.46324(12) 0.44238(9) 1.13074(11) 0.0155(3) Uani 1 1 d .
C5 C 0.39853(12) 0.49642(9) 1.10952(11) 0.0151(3) Uani 1 1 d .
C6 C 0.35223(12) 0.42002(9) 0.86920(12) 0.0172(4) Uani 1 1 d .
C7 C 0.28024(13) 0.45516(10) 0.79258(12) 0.0212(4) Uani 1 1 d .
H7 H 0.2510 0.4953 0.8053 0.025 Uiso 1 1 calc R
C8 C 0.25162(14) 0.43250(10) 0.70008(13) 0.0249(4) Uani 1 1 d .
H8 H 0.2040 0.4572 0.6490 0.030 Uiso 1 1 calc R
C9 C 0.29256(14) 0.37289(10) 0.68107(13) 0.0274(4) Uani 1 1 d .
H9 H 0.2705 0.3561 0.6173 0.033 Uiso 1 1 calc R
C10 C 0.36455(14) 0.33845(10) 0.75424(13) 0.0249(4) Uani 1 1 d .
H10 H 0.3923 0.2982 0.7401 0.030 Uiso 1 1 calc R
C11 C 0.39786(13) 0.36135(9) 0.84917(12) 0.0186(4) Uani 1 1 d .
C12 C 0.48292(13) 0.33021(9) 0.92603(13) 0.0194(4) Uani 1 1 d .
C13 C 0.53644(14) 0.27456(10) 0.90922(14) 0.0255(4) Uani 1 1 d .
H13 H 0.5088 0.2517 0.8496 0.031 Uiso 1 1 calc R
C14 C 0.62710(15) 0.25266(10) 0.97641(15) 0.0300(5) Uani 1 1 d .
H14 H 0.6605 0.2143 0.9640 0.036 Uiso 1 1 calc R
C15 C 0.67003(14) 0.28670(10) 1.06274(15) 0.0286(4) Uani 1 1 d .
H15 H 0.7356 0.2739 1.1073 0.034 Uiso 1 1 calc R
C16 C 0.61743(13) 0.33908(10) 1.08361(13) 0.0231(4) Uani 1 1 d .
H16 H 0.6473 0.3619 1.1430 0.028 Uiso 1 1 calc R
C17 C 0.52014(12) 0.35957(9) 1.01877(12) 0.0182(4) Uani 1 1 d .
C18 C 0.39728(12) 0.54368(9) 1.18058(12) 0.0160(4) Uani 1 1 d .
C19 C 0.34357(12) 0.60455(9) 1.15659(12) 0.0186(4) Uani 1 1 d .
H19 H 0.3047 0.6141 1.0911 0.022 Uiso 1 1 calc R
C20 C 0.34620(14) 0.65014(10) 1.22568(13) 0.0228(4) Uani 1 1 d .
H20 H 0.3098 0.6911 1.2083 0.027 Uiso 1 1 calc R
C21 C 0.40307(14) 0.63598(10) 1.32223(13) 0.0257(4) Uani 1 1 d .
H21 H 0.4039 0.6670 1.3706 0.031 Uiso 1 1 calc R
C22 C 0.45752(14) 0.57777(10) 1.34739(12) 0.0226(4) Uani 1 1 d .
H22 H 0.4967 0.5695 1.4132 0.027 Uiso 1 1 calc R
C23 C 0.45701(12) 0.52972(9) 1.27812(12) 0.0181(4) Uani 1 1 d .
C24 C 0.50984(12) 0.46617(9) 1.30273(12) 0.0186(4) Uani 1 1 d .
C25 C 0.55587(13) 0.44514(10) 1.39901(13) 0.0246(4) Uani 1 1 d .
H25 H 0.5584 0.4751 1.4492 0.030 Uiso 1 1 calc R
C26 C 0.59693(14) 0.38289(11) 1.42203(13) 0.0283(5) Uani 1 1 d .
H26 H 0.6306 0.3707 1.4875 0.034 Uiso 1 1 calc R
C27 C 0.58946(13) 0.33707(10) 1.34930(13) 0.0256(4) Uani 1 1 d .
H27 H 0.6139 0.2928 1.3653 0.031 Uiso 1 1 calc R
C28 C 0.54716(12) 0.35578(9) 1.25542(13) 0.0211(4) Uani 1 1 d .
H28 H 0.5416 0.3241 1.2064 0.025 Uiso 1 1 calc R
C29 C 0.51135(12) 0.42148(9) 1.22961(12) 0.0171(4) Uani 1 1 d .
C30 C 0.21441(12) 0.46730(9) 1.00011(11) 0.0152(3) Uani 1 1 d .
H30 H 0.1744 0.4490 0.9350 0.018 Uiso 1 1 calc R
C31 C 0.22500(12) 0.41586(9) 1.07730(11) 0.0151(3) Uani 1 1 d .
C32 C 0.20019(12) 0.44411(9) 1.15014(12) 0.0154(3) Uani 1 1 d .
C33 C 0.14546(12) 0.50734(9) 1.11410(12) 0.0158(4) Uani 1 1 d .
C34 C 0.15413(11) 0.52131(9) 1.02733(11) 0.0152(3) Uani 1 1 d .
C35 C 0.25953(11) 0.34840(9) 1.08217(11) 0.0150(3) Uani 1 1 d .
C36 C 0.26700(12) 0.31468(9) 1.00210(12) 0.0178(4) Uani 1 1 d .
H36 H 0.2504 0.3377 0.9428 0.021 Uiso 1 1 calc R
C37 C 0.29755(13) 0.24948(9) 1.00768(13) 0.0217(4) Uani 1 1 d .
H37 H 0.3026 0.2278 0.9528 0.026 Uiso 1 1 calc R
C38 C 0.32127(14) 0.21482(10) 1.09418(14) 0.0255(4) Uani 1 1 d .
H38 H 0.3426 0.1696 1.0983 0.031 Uiso 1 1 calc R
C39 C 0.31381(13) 0.24602(9) 1.17310(13) 0.0226(4) Uani 1 1 d .
H39 H 0.3298 0.2218 1.2314 0.027 Uiso 1 1 calc R
C40 C 0.28311(12) 0.31304(9) 1.17016(12) 0.0174(4) Uani 1 1 d .
C41 C 0.27929(12) 0.34848(9) 1.25383(12) 0.0173(4) Uani 1 1 d .
C42 C 0.32159(13) 0.32044(10) 1.34653(13) 0.0225(4) Uani 1 1 d .
H42 H 0.3467 0.2760 1.3535 0.027 Uiso 1 1 calc R
C43 C 0.32729(13) 0.35590(11) 1.42680(13) 0.0263(4) Uani 1 1 d .
H43 H 0.3541 0.3356 1.4884 0.032 Uiso 1 1 calc R
C44 C 0.29368(13) 0.42190(10) 1.41806(12) 0.0238(4) Uani 1 1 d .
H44 H 0.3003 0.4471 1.4739 0.029 Uiso 1 1 calc R
C45 C 0.25111(12) 0.45047(10) 1.32887(12) 0.0201(4) Uani 1 1 d .
H45 H 0.2293 0.4957 1.3237 0.024 Uiso 1 1 calc R
C46 C 0.23912(12) 0.41411(9) 1.24494(12) 0.0167(4) Uani 1 1 d .
C47 C 0.10933(12) 0.57941(9) 0.97282(12) 0.0172(4) Uani 1 1 d .
C48 C 0.11367(13) 0.59177(9) 0.88147(12) 0.0204(4) Uani 1 1 d .
H48 H 0.1479 0.5609 0.8548 0.024 Uiso 1 1 calc R
C49 C 0.06943(14) 0.64752(10) 0.83035(13) 0.0265(4) Uani 1 1 d .
H49 H 0.0726 0.6549 0.7685 0.032 Uiso 1 1 calc R
C50 C 0.01975(15) 0.69347(10) 0.86909(14) 0.0299(5) Uani 1 1 d .
H50 H -0.0108 0.7322 0.8336 0.036 Uiso 1 1 calc R
C51 C 0.01487(14) 0.68302(10) 0.95809(14) 0.0263(4) Uani 1 1 d .
H51 H -0.0183 0.7151 0.9839 0.032 Uiso 1 1 calc R
C52 C 0.05793(12) 0.62584(9) 1.01214(13) 0.0195(4) Uani 1 1 d .
C53 C 0.04413(12) 0.60999(9) 1.10189(12) 0.0186(4) Uani 1 1 d .
C54 C -0.01327(13) 0.65195(10) 1.14034(13) 0.0233(4) Uani 1 1 d .
H54 H -0.0346 0.6944 1.1120 0.028 Uiso 1 1 calc R
C55 C -0.03895(13) 0.63312(11) 1.21709(13) 0.0283(5) Uani 1 1 d .
H55 H -0.0761 0.6627 1.2426 0.034 Uiso 1 1 calc R
C56 C -0.01045(13) 0.57026(10) 1.25775(13) 0.0248(4) Uani 1 1 d .
H56 H -0.0324 0.5559 1.3081 0.030 Uiso 1 1 calc R
C57 C 0.04941(12) 0.52887(10) 1.22537(12) 0.0211(4) Uani 1 1 d .
H57 H 0.0690 0.4863 1.2541 0.025 Uiso 1 1 calc R
C58 C 0.08209(12) 0.54893(9) 1.14990(12) 0.0172(4) Uani 1 1 d .
Cl1 Cl 0.55833(4) 0.07353(3) 0.93987(4) 0.04510(16) Uani 1 1 d .
Cl2 Cl 0.33839(4) 0.10231(4) 0.87472(5) 0.0581(2) Uani 1 1 d .
C59 C 0.45684(18) 0.10692(13) 0.97097(16) 0.0418(6) Uani 1 1 d .
H59A H 0.4518 0.0821 1.0265 0.050 Uiso 1 1 calc R
H59B H 0.4722 0.1541 0.9905 0.050 Uiso 1 1 calc R

loop_
_atom_site_aniso_label
_atom_site_aniso_U_11
_atom_site_aniso_U_22
_atom_site_aniso_U_33
_atom_site_aniso_U_23
_atom_site_aniso_U_13
_atom_site_aniso_U_12
C1 0.0181(8) 0.0128(9) 0.0141(8) 0.0004(6) 0.0062(6) 0.0008(7)
C2 0.0164(8) 0.0148(10) 0.0168(8) -0.0008(7) 0.0085(6) -0.0023(6)
C3 0.0157(8) 0.0140(10) 0.0183(8) -0.0015(7) 0.0076(6) -0.0038(6)
C4 0.0133(7) 0.0149(10) 0.0172(8) -0.0003(7) 0.0040(6) -0.0044(6)
C5 0.0153(7) 0.0154(10) 0.0150(8) 0.0006(6) 0.0061(6) -0.0029(6)
C6 0.0170(8) 0.0188(10) 0.0186(8) -0.0018(7) 0.0094(7) -0.0034(7)
C7 0.0223(8) 0.0238(11) 0.0194(9) -0.0008(7) 0.0098(7) 0.0010(7)
C8 0.0258(9) 0.0310(12) 0.0174(9) 0.0016(8) 0.0070(7) 0.0003(8)
C9 0.0334(10) 0.0340(12) 0.0172(9) -0.0071(8) 0.0119(8) -0.0050(9)
C10 0.0303(9) 0.0230(11) 0.0262(10) -0.0061(8) 0.0158(8) -0.0006(8)
C11 0.0204(8) 0.0182(10) 0.0215(9) -0.0021(7) 0.0126(7) -0.0034(7)
C12 0.0202(8) 0.0164(10) 0.0257(9) 0.0002(7) 0.0130(7) -0.0012(7)
C13 0.0318(10) 0.0198(11) 0.0310(10) -0.0026(8) 0.0186(8) -0.0007(8)
C14 0.0328(10) 0.0194(11) 0.0442(12) 0.0027(9) 0.0214(9) 0.0087(8)
C15 0.0210(9) 0.0235(12) 0.0414(12) 0.0050(9) 0.0113(8) 0.0056(8)
C16 0.0193(8) 0.0209(11) 0.0295(10) 0.0014(8) 0.0092(7) 0.0005(7)
C17 0.0173(8) 0.0145(10) 0.0249(9) 0.0021(7) 0.0101(7) -0.0015(7)
C18 0.0158(7) 0.0177(10) 0.0158(8) -0.0028(7) 0.0074(6) -0.0062(7)
C19 0.0181(8) 0.0191(10) 0.0195(9) -0.0019(7) 0.0076(7) -0.0028(7)
C20 0.0279(9) 0.0172(11) 0.0274(10) -0.0016(8) 0.0149(8) -0.0011(7)
C21 0.0351(10) 0.0237(11) 0.0239(10) -0.0093(8) 0.0172(8) -0.0104(8)
C22 0.0277(9) 0.0252(11) 0.0156(8) -0.0026(7) 0.0085(7) -0.0075(8)
C23 0.0182(8) 0.0217(10) 0.0157(8) -0.0020(7) 0.0078(7) -0.0066(7)
C24 0.0135(7) 0.0240(11) 0.0166(8) 0.0017(7) 0.0034(6) -0.0065(7)
C25 0.0221(9) 0.0335(12) 0.0177(9) 0.0014(8) 0.0065(7) -0.0048(8)
C26 0.0231(9) 0.0382(13) 0.0200(9) 0.0112(8) 0.0035(7) -0.0010(8)
C27 0.0199(9) 0.0237(11) 0.0304(10) 0.0117(8) 0.0056(7) 0.0003(7)
C28 0.0175(8) 0.0206(11) 0.0252(9) 0.0021(7) 0.0075(7) -0.0022(7)
C29 0.0114(7) 0.0184(10) 0.0204(8) 0.0013(7) 0.0044(6) -0.0030(6)
C30 0.0153(7) 0.0144(10) 0.0149(8) -0.0014(7) 0.0042(6) 0.0003(6)
C31 0.0114(7) 0.0161(10) 0.0167(8) 0.0004(7) 0.0035(6) -0.0019(6)
C32 0.0136(7) 0.0144(9) 0.0180(8) -0.0018(7) 0.0056(6) -0.0028(6)
C33 0.0139(7) 0.0149(10) 0.0163(8) -0.0021(7) 0.0028(6) -0.0029(6)
C34 0.0132(7) 0.0143(10) 0.0167(8) -0.0022(7) 0.0037(6) -0.0007(6)
C35 0.0113(7) 0.0150(10) 0.0184(8) -0.0001(7) 0.0049(6) -0.0016(6)
C36 0.0164(8) 0.0171(10) 0.0195(8) -0.0014(7) 0.0058(6) -0.0022(7)
C37 0.0216(9) 0.0178(11) 0.0262(10) -0.0049(8) 0.0093(7) -0.0012(7)
C38 0.0261(9) 0.0123(10) 0.0385(11) 0.0000(8) 0.0122(8) 0.0020(7)
C39 0.0211(8) 0.0189(11) 0.0275(10) 0.0072(8) 0.0083(7) 0.0016(7)
C40 0.0147(8) 0.0156(10) 0.0221(9) 0.0021(7) 0.0068(7) -0.0023(7)
C41 0.0142(7) 0.0193(10) 0.0184(8) 0.0038(7) 0.0058(6) -0.0040(7)
C42 0.0214(8) 0.0224(11) 0.0232(9) 0.0061(8) 0.0075(7) -0.0007(7)
C43 0.0218(9) 0.0371(13) 0.0184(9) 0.0088(8) 0.0053(7) -0.0028(8)
C44 0.0202(8) 0.0361(12) 0.0156(8) -0.0038(8) 0.0071(7) -0.0056(8)
C45 0.0164(8) 0.0248(11) 0.0200(9) -0.0020(7) 0.0076(7) -0.0021(7)
C46 0.0123(7) 0.0217(10) 0.0164(8) 0.0021(7) 0.0053(6) -0.0037(7)
C47 0.0134(7) 0.0152(10) 0.0198(9) -0.0016(7) 0.0020(6) -0.0016(6)
C48 0.0206(8) 0.0194(11) 0.0197(9) -0.0008(7) 0.0057(7) 0.0012(7)
C49 0.0302(9) 0.0259(12) 0.0230(9) 0.0064(8) 0.0090(8) 0.0029(8)
C50 0.0321(10) 0.0205(12) 0.0360(11) 0.0090(8) 0.0107(9) 0.0083(8)
C51 0.0274(9) 0.0165(11) 0.0358(11) 0.0001(8) 0.0123(8) 0.0050(8)
C52 0.0161(8) 0.0161(10) 0.0240(9) -0.0022(7) 0.0043(7) -0.0012(7)
C53 0.0139(8) 0.0184(10) 0.0213(9) -0.0052(7) 0.0035(7) -0.0014(7)
C54 0.0206(8) 0.0205(11) 0.0272(10) -0.0060(8) 0.0066(7) 0.0024(7)
C55 0.0215(9) 0.0347(13) 0.0284(10) -0.0120(9) 0.0084(8) 0.0052(8)
C56 0.0194(8) 0.0350(12) 0.0206(9) -0.0062(8) 0.0080(7) 0.0002(8)
C57 0.0172(8) 0.0258(11) 0.0191(9) -0.0030(7) 0.0050(7) -0.0008(7)
C58 0.0146(8) 0.0180(10) 0.0181(8) -0.0047(7) 0.0049(6) -0.0020(7)
Cl1 0.0377(3) 0.0523(4) 0.0447(3) -0.0081(3) 0.0140(2) 0.0111(3)
Cl2 0.0348(3) 0.0546(4) 0.0840(5) -0.0264(4) 0.0203(3) -0.0011(3)
C59 0.0529(13) 0.0449(15) 0.0357(12) -0.0041(10) 0.0258(11) 0.0079(11)

loop_
_atom_type_symbol
_atom_type_description
_atom_type_scat_dispersion_real
_atom_type_scat_dispersion_imag
_atom_type_scat_source
C C 0.0033 0.0016 'International Tables Vol C Tables 4.2.6.8 and 6.1.1.4'
H H 0.0000 0.0000 'International Tables Vol C Tables 4.2.6.8 and 6.1.1.4'
Cl Cl 0.1484 0.1585 'International Tables Vol C Tables 4.2.6.8 and 6.1.1.4'

loop_
_geom_angle_atom_site_label_1
_geom_angle_atom_site_label_2
_geom_angle_atom_site_label_3
_geom_angle
C2 C1 C5 101.13(13)
C2 C1 C30 110.99(13)
C5 C1 C30 109.78(13)
C3 C2 C6 122.19(16)
C3 C2 C1 110.80(14)
C6 C2 C1 126.91(15)
C2 C3 C17 120.18(15)
C2 C3 C4 107.93(15)
C17 C3 C4 131.86(15)
C5 C4 C29 119.36(15)
C5 C4 C3 108.34(14)
C29 C4 C3 131.76(16)
C4 C5 C18 122.39(15)
C4 C5 C1 109.51(14)
C18 C5 C1 127.87(15)
C7 C6 C11 119.07(15)
C7 C6 C2 122.45(16)
C11 C6 C2 118.47(15)
C8 C7 C6 121.08(18)
C7 C8 C9 119.77(17)
C10 C9 C8 120.23(17)
C9 C10 C11 121.39(18)
C10 C11 C6 118.32(16)
C10 C11 C12 122.33(17)
C6 C11 C12 119.16(15)
C13 C12 C17 118.01(16)
C13 C12 C11 121.92(17)
C17 C12 C11 119.81(16)
C14 C13 C12 121.86(18)
C13 C14 C15 119.78(18)
C16 C15 C14 119.88(18)
C15 C16 C17 121.49(18)
C16 C17 C12 118.13(16)
C16 C17 C3 123.85(16)
C12 C17 C3 117.96(15)
C19 C18 C23 119.55(16)
C19 C18 C5 122.27(15)
C23 C18 C5 118.10(16)
C20 C19 C18 121.30(16)
C19 C20 C21 119.41(18)
C22 C21 C20 120.51(17)
C21 C22 C23 121.67(17)
C22 C23 C18 117.54(17)
C22 C23 C24 123.08(15)
C18 C23 C24 119.30(16)
C25 C24 C29 117.84(17)
C25 C24 C23 121.60(17)
C29 C24 C23 120.46(15)
C26 C25 C24 121.72(18)
C25 C26 C27 119.94(17)
C28 C27 C26 120.05(18)
C27 C28 C29 121.15(18)
C28 C29 C24 118.79(16)
C28 C29 C4 122.52(16)
C24 C29 C4 118.15(16)
C34 C30 C31 101.39(13)
C34 C30 C1 112.21(13)
C31 C30 C1 110.29(12)
C32 C31 C35 121.70(15)
C32 C31 C30 109.62(15)
C35 C31 C30 128.63(15)
C31 C32 C46 119.15(15)
C31 C32 C33 108.00(14)
C46 C32 C33 132.39(15)
C34 C33 C58 120.06(16)
C34 C33 C32 108.14(15)
C58 C33 C32 131.53(16)
C33 C34 C47 122.40(15)
C33 C34 C30 110.55(15)
C47 C34 C30 127.04(15)
C36 C35 C40 118.65(16)
C36 C35 C31 122.51(15)
C40 C35 C31 118.79(15)
C37 C36 C35 121.55(17)
C36 C37 C38 119.85(17)
C39 C38 C37 120.01(18)
C38 C39 C40 121.72(17)
C39 C40 C35 118.22(16)
C39 C40 C41 123.02(16)
C35 C40 C41 118.69(16)
C42 C41 C46 118.30(16)
C42 C41 C40 121.01(17)
C46 C41 C40 120.56(15)
C43 C42 C41 121.46(19)
C42 C43 C44 119.93(17)
C45 C44 C43 120.06(17)
C44 C45 C46 121.20(18)
C45 C46 C41 118.79(15)
C45 C46 C32 122.38(17)
C41 C46 C32 118.26(15)
C48 C47 C52 119.05(16)
C48 C47 C34 122.22(16)
C52 C47 C34 118.73(15)
C49 C48 C47 121.11(17)
C48 C49 C50 119.99(18)
C51 C50 C49 120.24(18)
C50 C51 C52 121.46(18)
C51 C52 C47 118.15(16)
C51 C52 C53 122.47(16)
C47 C52 C53 119.17(16)
C54 C53 C58 118.06(16)
C54 C53 C52 121.47(17)
C58 C53 C52 120.32(15)
C55 C54 C53 121.87(19)
C54 C55 C56 119.67(17)
C57 C56 C55 120.39(18)
C56 C57 C58 120.83(18)
C57 C58 C53 118.63(16)
C57 C58 C33 122.70(16)
C53 C58 C33 118.46(15)
Cl2 C59 Cl1 111.58(12)

loop_
_geom_bond_atom_site_label_1
_geom_bond_atom_site_label_2
_geom_bond_distance
C1 C2 1.509(2)
C1 C5 1.512(2)
C1 C30 1.615(2)
C2 C3 1.366(2)
C2 C6 1.427(2)
C3 C17 1.447(2)
C3 C4 1.474(2)
C4 C5 1.370(2)
C4 C29 1.445(2)
C5 C18 1.426(2)
C6 C7 1.408(2)
C6 C11 1.418(2)
C7 C8 1.368(3)
C8 C9 1.396(3)
C9 C10 1.373(3)
C10 C11 1.399(3)
C11 C12 1.459(2)
C12 C13 1.412(3)
C12 C17 1.418(3)
C13 C14 1.370(3)
C14 C15 1.388(3)
C15 C16 1.377(3)
C16 C17 1.411(2)
C18 C19 1.408(3)
C18 C23 1.419(2)
C19 C20 1.368(3)
C20 C21 1.400(3)
C21 C22 1.368(3)
C22 C23 1.410(3)
C23 C24 1.451(3)
C24 C25 1.410(2)
C24 C29 1.417(3)
C25 C26 1.364(3)
C26 C27 1.396(3)
C27 C28 1.362(3)
C28 C29 1.412(3)
C30 C34 1.510(2)
C30 C31 1.513(2)
C31 C32 1.373(2)
C31 C35 1.428(2)
C32 C46 1.450(2)
C32 C33 1.477(2)
C33 C34 1.369(2)
C33 C58 1.446(2)
C34 C47 1.429(2)
C35 C36 1.407(2)
C35 C40 1.422(2)
C36 C37 1.368(3)
C37 C38 1.396(3)
C38 C39 1.368(3)
C39 C40 1.406(3)
C40 C41 1.452(2)
C41 C42 1.410(2)
C41 C46 1.417(3)
C42 C43 1.369(3)
C43 C44 1.394(3)
C44 C45 1.372(3)
C45 C46 1.405(2)
C47 C48 1.406(2)
C47 C52 1.421(2)
C48 C49 1.368(3)
C49 C50 1.394(3)
C50 C51 1.368(3)
C51 C52 1.406(3)
C52 C53 1.452(3)
C53 C54 1.414(2)
C53 C58 1.421(3)
C54 C55 1.367(3)
C55 C56 1.393(3)
C56 C57 1.378(3)
C57 C58 1.413(2)
Cl1 C59 1.765(2)
Cl2 C59 1.755(2)

loop_
_geom_torsion_atom_site_label_1
_geom_torsion_atom_site_label_2
_geom_torsion_atom_site_label_3
_geom_torsion_atom_site_label_4
_geom_torsion
C5 C1 C2 C3 9.51(18)
C30 C1 C2 C3 -106.91(15)
C5 C1 C2 C6 -174.12(16)
C30 C1 C2 C6 69.5(2)
C6 C2 C3 C17 3.8(2)
C1 C2 C3 C17 -179.57(15)
C6 C2 C3 C4 -177.89(15)
C1 C2 C3 C4 -1.31(19)
C2 C3 C4 C5 -8.60(18)
C17 C3 C4 C5 169.38(17)
C2 C3 C4 C29 162.68(17)
C17 C3 C4 C29 -19.3(3)
C29 C4 C5 C18 17.3(2)
C3 C4 C5 C18 -170.17(14)
C29 C4 C5 C1 -157.61(14)
C3 C4 C5 C1 14.94(18)
C2 C1 C5 C4 -14.87(17)
C30 C1 C5 C4 102.43(15)
C2 C1 C5 C18 170.60(16)
C30 C1 C5 C18 -72.1(2)
C3 C2 C6 C7 -172.42(16)
C1 C2 C6 C7 11.6(3)
C3 C2 C6 C11 8.6(2)
C1 C2 C6 C11 -167.35(16)
C11 C6 C7 C8 2.0(3)
C2 C6 C7 C8 -176.94(17)
C6 C7 C8 C9 1.3(3)
C7 C8 C9 C10 -2.7(3)
C8 C9 C10 C11 0.7(3)
C9 C10 C11 C6 2.6(3)
C9 C10 C11 C12 -172.41(17)
C7 C6 C11 C10 -3.9(2)
C2 C6 C11 C10 175.09(16)
C7 C6 C11 C12 171.27(15)
C2 C6 C11 C12 -9.8(2)
C10 C11 C12 C13 -0.5(3)
C6 C11 C12 C13 -175.40(16)
C10 C11 C12 C17 173.65(17)
C6 C11 C12 C17 -1.3(2)
C17 C12 C13 C14 -6.1(3)
C11 C12 C13 C14 168.15(18)
C12 C13 C14 C15 -1.8(3)
C13 C14 C15 C16 5.1(3)
C14 C15 C16 C17 -0.3(3)
C15 C16 C17 C12 -7.6(3)
C15 C16 C17 C3 175.29(17)
C13 C12 C17 C16 10.5(2)
C11 C12 C17 C16 -163.85(16)
C13 C12 C17 C3 -172.21(15)
C11 C12 C17 C3 13.5(2)
C2 C3 C17 C16 162.24(17)
C4 C3 C17 C16 -15.5(3)
C2 C3 C17 C12 -14.9(2)
C4 C3 C17 C12 167.33(17)
C4 C5 C18 C19 169.42(16)
C1 C5 C18 C19 -16.7(3)
C4 C5 C18 C23 -7.2(2)
C1 C5 C18 C23 166.68(15)
C23 C18 C19 C20 -1.2(2)
C5 C18 C19 C20 -177.81(16)
C18 C19 C20 C21 -0.2(3)
C19 C20 C21 C22 1.5(3)
C20 C21 C22 C23 -1.2(3)
C21 C22 C23 C18 -0.3(2)
C21 C22 C23 C24 -176.99(16)
C19 C18 C23 C22 1.4(2)
C5 C18 C23 C22 178.18(15)
C19 C18 C23 C24 178.30(15)
C5 C18 C23 C24 -5.0(2)
C22 C23 C24 C25 7.3(2)
C18 C23 C24 C25 -169.40(15)
C22 C23 C24 C29 -176.46(16)
C18 C23 C24 C29 6.9(2)
C29 C24 C25 C26 -2.7(2)
C23 C24 C25 C26 173.63(16)
C24 C25 C26 C27 -3.2(3)
C25 C26 C27 C28 4.2(3)
C26 C27 C28 C29 0.8(3)
C27 C28 C29 C24 -6.7(2)
C27 C28 C29 C4 -178.05(16)
C25 C24 C29 C28 7.5(2)
C23 C24 C29 C28 -168.90(15)
C25 C24 C29 C4 179.27(15)
C23 C24 C29 C4 2.9(2)
C5 C4 C29 C28 156.68(16)
C3 C4 C29 C28 -13.8(3)
C5 C4 C29 C24 -14.7(2)
C3 C4 C29 C24 174.75(16)
C2 C1 C30 C34 -173.20(13)
C5 C1 C30 C34 75.84(17)
C2 C1 C30 C31 74.57(17)
C5 C1 C30 C31 -36.39(18)
C34 C30 C31 C32 -14.38(17)
C1 C30 C31 C32 104.68(15)
C34 C30 C31 C35 168.50(15)
C1 C30 C31 C35 -72.4(2)
C35 C31 C32 C46 19.7(2)
C30 C31 C32 C46 -157.69(14)
C35 C31 C32 C33 -167.12(14)
C30 C31 C32 C33 15.52(18)
C31 C32 C33 C34 -10.22(18)
C46 C32 C33 C34 161.74(17)
C31 C32 C33 C58 163.55(17)
C46 C32 C33 C58 -24.5(3)
C58 C33 C34 C47 5.3(2)
C32 C33 C34 C47 179.93(14)
C58 C33 C34 C30 -173.91(14)
C32 C33 C34 C30 0.71(18)
C31 C30 C34 C33 7.92(17)
C1 C30 C34 C33 -109.75(15)
C31 C30 C34 C47 -171.26(15)
C1 C30 C34 C47 71.1(2)
C32 C31 C35 C36 167.92(15)
C30 C31 C35 C36 -15.3(3)
C32 C31 C35 C40 -9.4(2)
C30 C31 C35 C40 167.46(15)
C40 C35 C36 C37 -0.9(2)
C31 C35 C36 C37 -178.17(15)
C35 C36 C37 C38 0.5(3)
C36 C37 C38 C39 0.1(3)
C37 C38 C39 C40 -0.4(3)
C38 C39 C40 C35 0.0(2)
C38 C39 C40 C41 -176.91(16)
C36 C35 C40 C39 0.6(2)
C31 C35 C40 C39 177.98(14)
C36 C35 C40 C41 177.65(14)
C31 C35 C40 C41 -5.0(2)
C39 C40 C41 C42 9.9(2)
C35 C40 C41 C42 -166.98(15)
C39 C40 C41 C46 -174.39(15)
C35 C40 C41 C46 8.7(2)
C46 C41 C42 C43 -2.1(2)
C40 C41 C42 C43 173.66(16)
C41 C42 C43 C44 -2.0(3)
C42 C43 C44 C45 2.6(3)
C43 C44 C45 C46 0.9(3)
C44 C45 C46 C41 -4.9(2)
C44 C45 C46 C32 -176.17(15)
C42 C41 C46 C45 5.5(2)
C40 C41 C46 C45 -170.33(15)
C42 C41 C46 C32 177.07(15)
C40 C41 C46 C32 1.3(2)
C31 C32 C46 C45 155.95(16)
C33 C32 C46 C45 -15.3(3)
C31 C32 C46 C41 -15.3(2)
C33 C32 C46 C41 173.43(16)
C33 C34 C47 C48 -176.53(16)
C30 C34 C47 C48 2.6(3)
C33 C34 C47 C52 2.9(2)
C30 C34 C47 C52 -178.02(15)
C52 C47 C48 C49 0.0(3)
C34 C47 C48 C49 179.46(16)
C47 C48 C49 C50 0.5(3)
C48 C49 C50 C51 -0.1(3)
C49 C50 C51 C52 -0.9(3)
C50 C51 C52 C47 1.5(3)
C50 C51 C52 C53 -173.14(18)
C48 C47 C52 C51 -1.0(2)
C34 C47 C52 C51 179.54(15)
C48 C47 C52 C53 173.79(15)
C34 C47 C52 C53 -5.7(2)
C51 C52 C53 C54 -0.5(3)
C47 C52 C53 C54 -175.07(16)
C51 C52 C53 C58 174.90(16)
C47 C52 C53 C58 0.3(2)
C58 C53 C54 C55 -4.8(3)
C52 C53 C54 C55 170.67(16)
C53 C54 C55 C56 -1.6(3)
C54 C55 C56 C57 4.5(3)
C55 C56 C57 C58 -0.7(3)
C56 C57 C58 C53 -5.8(2)
C56 C57 C58 C33 179.59(16)
C54 C53 C58 C57 8.4(2)
C52 C53 C58 C57 -167.15(15)
C54 C53 C58 C33 -176.78(15)
C52 C53 C58 C33 7.7(2)
C34 C33 C58 C57 164.08(15)
C32 C33 C58 C57 -9.1(3)
C34 C33 C58 C53 -10.5(2)
C32 C33 C58 C53 176.31(16)

loop_
_cod_related_entry_id
_cod_related_entry_database
_cod_related_entry_code
1 ChemSpider 21152063
